data_4330244
loop_
_publ_author_name
'Lu-Fang Ma'
'Min-Le Han'
'Jian-Hua Qin'
'Li-Ya Wang'
'Miao Du'

_publ_section_title
;
 MnIICoordination Polymers Based on Bi-, Tri-, and Tetranuclear and
 Polymeric Chain Building Units: Crystal Structures and Magnetic
 Properties
;
_journal_name_full 'Inorganic Chemistry'
_journal_page_first 9431
_journal_page_last 9442
_journal_paper_doi 10.1021/ic3012537
_journal_volume 51
_journal_year 2012
_chemical_formula_sum 'C38 H38 Mn2 N4 O8'
_chemical_formula_weight 788.60
_chemical_name_systematic
;

 ?

;
_space_group_IT_number 86
_symmetry_cell_setting tetragonal
_symmetry_space_group_name_Hall '-P 4bc'
_symmetry_space_group_name_H-M 'P 42/n :2'
_atom_sites_solution_hydrogens geom
_atom_sites_solution_primary direct
_atom_sites_solution_secondary difmap
_audit_creation_method SHELXL-97
_cell_angle_alpha 90.00
_cell_angle_beta 90.00
_cell_angle_gamma 90.00
_cell_formula_units_Z 4
_cell_length_a 20.0641(8)
_cell_length_b 20.0641(8)
_cell_length_c 8.8106(7)
_cell_measurement_reflns_used 6756
_cell_measurement_temperature 296(2)
_cell_measurement_theta_max 25.50
_cell_measurement_theta_min 2.52
_cell_volume 3546.9(3)
_computing_cell_refinement 'Bruker SMART'
_computing_data_collection 'Bruker SMART'
_computing_data_reduction 'Bruker SAINT'
_computing_molecular_graphics 'Bruker SHELXTL'
_computing_publication_material 'Bruker SHELXTL'
_computing_structure_refinement 'SHELXL-97 (Sheldrick, 1997)'
_computing_structure_solution 'SHELXS-97 (Sheldrick, 1990)'
_diffrn_ambient_temperature 296(2)
_diffrn_measured_fraction_theta_full 0.999
_diffrn_measured_fraction_theta_max 0.999
_diffrn_measurement_device_type 'CCD area detector'
_diffrn_measurement_method 'phi and omega scans'
_diffrn_radiation_monochromator graphite
_diffrn_radiation_source 'fine-focus sealed tube'
_diffrn_radiation_type MoK\a
_diffrn_radiation_wavelength 0.71073
_diffrn_reflns_av_R_equivalents 0.0348
_diffrn_reflns_av_sigmaI/netI 0.0200
_diffrn_reflns_limit_h_max 24
_diffrn_reflns_limit_h_min -24
_diffrn_reflns_limit_k_max 24
_diffrn_reflns_limit_k_min -24
_diffrn_reflns_limit_l_max 10
_diffrn_reflns_limit_l_min -10
_diffrn_reflns_number 25649
_diffrn_reflns_theta_full 25.50
_diffrn_reflns_theta_max 25.50
_diffrn_reflns_theta_min 2.52
_diffrn_standards_decay_% 0
_diffrn_standards_interval_count 0
_diffrn_standards_interval_time 0
_diffrn_standards_number 0
_exptl_absorpt_coefficient_mu 0.771
_exptl_absorpt_correction_T_max 0.8736
_exptl_absorpt_correction_T_min 0.8426
_exptl_absorpt_correction_type multi-scan
_exptl_absorpt_process_details sadabs
_exptl_crystal_colour colourless
_exptl_crystal_density_diffrn 1.477
_exptl_crystal_description block
_exptl_crystal_F_000 1632
_exptl_crystal_size_max 0.23
_exptl_crystal_size_mid 0.21
_exptl_crystal_size_min 0.18
_refine_diff_density_max 0.224
_refine_diff_density_min -0.233
_refine_diff_density_rms 0.044
_refine_ls_extinction_method none
_refine_ls_goodness_of_fit_ref 1.017
_refine_ls_hydrogen_treatment constr
_refine_ls_matrix_type full
_refine_ls_number_parameters 238
_refine_ls_number_reflns 3309
_refine_ls_number_restraints 0
_refine_ls_restrained_S_all 1.017
_refine_ls_R_factor_all 0.0395
_refine_ls_R_factor_gt 0.0299
_refine_ls_shift/su_max 0.002
_refine_ls_shift/su_mean 0.000
_refine_ls_structure_factor_coef Fsqd
_refine_ls_weighting_details 'calc w=1/[\s^2^(Fo^2^)+(0.0393P)^2^+1.9950P] where P=(Fo^2^+2Fc^2^)/3'
_refine_ls_weighting_scheme calc
_refine_ls_wR_factor_gt 0.0749
_refine_ls_wR_factor_ref 0.0811
_reflns_number_gt 2764
_reflns_number_total 3309
_reflns_threshold_expression >2sigma(I)
_cod_data_source_file ic3012537_si_002_1.cif
_cod_data_source_block 1
_cod_original_sg_symbol_H-M 'P 42/n'
_cod_database_code 4330244

loop_
_symmetry_equiv_pos_as_xyz
'x, y, z'
'-x+1/2, -y+1/2, z'
'-y, x+1/2, z+1/2'
'y+1/2, -x, z+1/2'
'-x, -y, -z'
'x-1/2, y-1/2, -z'
'y, -x-1/2, -z-1/2'
'-y-1/2, x, -z-1/2'

loop_
_atom_site_label
_atom_site_type_symbol
_atom_site_fract_x
_atom_site_fract_y
_atom_site_fract_z
_atom_site_U_iso_or_equiv
_atom_site_adp_type
_atom_site_occupancy
_atom_site_symmetry_multiplicity
_atom_site_calc_flag
_atom_site_refinement_flags
Mn1 Mn 0.991127(13) 0.476018(14) 0.18526(3) 0.02428(10) Uani 1 1 d .
O1 O 0.95503(8) 0.41717(7) 0.36859(18) 0.0405(4) Uani 1 1 d .
O2 O 1.00414(9) 0.36018(8) 0.18989(17) 0.0457(4) Uani 1 1 d .
O3 O 0.98277(7) 0.06436(6) 0.47587(15) 0.0304(3) Uani 1 1 d .
O4 O 1.01630(8) 0.10532(7) 0.26118(17) 0.0413(4) Uani 1 1 d .
N1 N 0.94173(8) 0.56410(8) 0.2697(2) 0.0326(4) Uani 1 1 d .
N2 N 0.88543(9) 0.62939(9) 0.4237(2) 0.0400(5) Uani 1 1 d .
C1 C 0.96747(9) 0.30081(9) 0.4110(2) 0.0283(4) Uani 1 1 d .
C2 C 0.98623(10) 0.23864(9) 0.3565(2) 0.0274(4) Uani 1 1 d .
H2 H 1.0045 0.2343 0.2601 0.033 Uiso 1 1 calc R
C3 C 0.97726(9) 0.18285(9) 0.4483(2) 0.0240(4) Uani 1 1 d .
C4 C 0.95020(10) 0.18989(9) 0.5916(2) 0.0277(4) Uani 1 1 d .
H4 H 0.9453 0.1523 0.6523 0.033 Uiso 1 1 calc R
C5 C 0.92999(11) 0.25162(10) 0.6481(2) 0.0314(5) Uani 1 1 d .
C6 C 0.93960(10) 0.30665(9) 0.5550(2) 0.0320(5) Uani 1 1 d .
H6 H 0.9271 0.3486 0.5899 0.038 Uiso 1 1 calc R
C7 C 0.97610(10) 0.36264(10) 0.3161(2) 0.0301(5) Uani 1 1 d .
C8 C 0.99360(9) 0.11459(9) 0.3903(2) 0.0243(4) Uani 1 1 d .
C9 C 0.89705(14) 0.25501(11) 0.8046(3) 0.0452(6) Uani 1 1 d .
C10 C 0.83463(15) 0.21113(14) 0.8012(3) 0.0681(9) Uani 1 1 d .
H10A H 0.8055 0.2261 0.7218 0.102 Uiso 1 1 calc R
H10B H 0.8120 0.2141 0.8970 0.102 Uiso 1 1 calc R
H10C H 0.8473 0.1657 0.7825 0.102 Uiso 1 1 calc R
C11 C 0.94442(18) 0.22800(15) 0.9256(3) 0.0729(9) Uani 1 1 d .
H11A H 0.9540 0.1820 0.9050 0.109 Uiso 1 1 calc R
H11B H 0.9239 0.2318 1.0237 0.109 Uiso 1 1 calc R
H11C H 0.9851 0.2532 0.9242 0.109 Uiso 1 1 calc R
C12 C 0.8766(2) 0.32609(13) 0.8463(4) 0.0851(12) Uani 1 1 d .
H12A H 0.9153 0.3542 0.8469 0.128 Uiso 1 1 calc R
H12B H 0.8565 0.3262 0.9451 0.128 Uiso 1 1 calc R
H12C H 0.8452 0.3424 0.7729 0.128 Uiso 1 1 calc R
C13 C 0.92646(14) 0.62246(12) 0.1957(3) 0.0536(7) Uani 1 1 d .
H13 H 0.9380 0.6325 0.0960 0.064 Uiso 1 1 calc R
C14 C 0.89229(16) 0.66284(13) 0.2893(3) 0.0644(9) Uani 1 1 d .
H14 H 0.8764 0.7053 0.2671 0.077 Uiso 1 1 calc R
C15 C 0.91578(10) 0.57066(10) 0.4063(2) 0.0325(5) Uani 1 1 d .
H15 H 0.9183 0.5383 0.4816 0.039 Uiso 1 1 calc R
C16 C 0.85765(14) 0.65408(15) 0.5675(3) 0.0582(8) Uani 1 1 d .
H16A H 0.8930 0.6751 0.6254 0.070 Uiso 1 1 calc R
H16B H 0.8415 0.6164 0.6260 0.070 Uiso 1 1 calc R
C17 C 0.80143(11) 0.70343(12) 0.5478(2) 0.0393(5) Uani 1 1 d .
C18 C 0.73589(13) 0.68291(12) 0.5459(3) 0.0462(6) Uani 1 1 d .
H18 H 0.7259 0.6377 0.5447 0.055 Uiso 1 1 calc R
C19 C 0.81511(11) 0.77062(13) 0.5459(3) 0.0475(6) Uani 1 1 d .
H19 H 0.8592 0.7850 0.5445 0.057 Uiso 1 1 calc R

loop_
_atom_site_aniso_label
_atom_site_aniso_U_11
_atom_site_aniso_U_22
_atom_site_aniso_U_33
_atom_site_aniso_U_23
_atom_site_aniso_U_13
_atom_site_aniso_U_12
Mn1 0.02263(16) 0.02531(17) 0.02490(17) 0.00543(11) 0.00170(11) 0.00083(11)
O1 0.0507(9) 0.0207(7) 0.0501(9) 0.0113(7) 0.0095(8) 0.0044(6)
O2 0.0692(11) 0.0317(8) 0.0361(9) 0.0088(7) 0.0078(8) -0.0013(7)
O3 0.0449(8) 0.0179(6) 0.0285(7) 0.0019(6) 0.0048(6) 0.0028(6)
O4 0.0593(10) 0.0303(8) 0.0342(8) -0.0013(7) 0.0194(8) 0.0031(7)
N1 0.0374(10) 0.0287(9) 0.0317(9) 0.0020(7) 0.0028(8) 0.0065(7)
N2 0.0447(11) 0.0451(11) 0.0302(9) 0.0011(8) 0.0012(8) 0.0213(9)
C1 0.0303(10) 0.0225(9) 0.0320(11) 0.0049(8) -0.0046(8) -0.0006(8)
C2 0.0301(10) 0.0260(10) 0.0261(10) 0.0034(8) -0.0004(8) -0.0008(8)
C3 0.0262(9) 0.0189(9) 0.0269(10) 0.0002(7) -0.0022(8) 0.0000(7)
C4 0.0371(11) 0.0185(9) 0.0275(10) 0.0035(8) -0.0001(8) 0.0002(8)
C5 0.0425(12) 0.0232(10) 0.0285(11) 0.0002(8) 0.0011(9) 0.0024(8)
C6 0.0426(12) 0.0189(9) 0.0346(11) -0.0003(8) -0.0016(9) 0.0041(8)
C7 0.0296(10) 0.0260(10) 0.0345(12) 0.0067(9) -0.0068(9) -0.0027(8)
C8 0.0230(9) 0.0231(9) 0.0269(10) 0.0005(8) -0.0013(8) 0.0009(7)
C9 0.0740(17) 0.0260(11) 0.0356(13) -0.0004(9) 0.0174(12) 0.0086(11)
C10 0.074(2) 0.0613(17) 0.0690(19) 0.0033(15) 0.0393(16) 0.0058(15)
C11 0.122(3) 0.0660(18) 0.0304(14) -0.0006(13) -0.0002(16) 0.0073(18)
C12 0.155(3) 0.0374(15) 0.0634(19) -0.0044(13) 0.053(2) 0.0245(18)
C13 0.0829(19) 0.0419(13) 0.0359(13) 0.0115(11) 0.0129(13) 0.0239(13)
C14 0.105(2) 0.0478(15) 0.0399(14) 0.0116(12) 0.0115(14) 0.0443(15)
C15 0.0346(11) 0.0323(11) 0.0307(11) 0.0033(9) -0.0021(9) 0.0063(9)
C16 0.0630(16) 0.0797(19) 0.0319(13) -0.0022(13) -0.0018(12) 0.0424(15)
C17 0.0400(12) 0.0526(14) 0.0252(11) -0.0008(10) -0.0003(9) 0.0212(10)
C18 0.0553(15) 0.0405(13) 0.0428(14) -0.0050(10) -0.0071(11) 0.0070(11)
C19 0.0300(12) 0.0637(16) 0.0489(15) 0.0034(12) 0.0040(10) 0.0057(11)

loop_
_atom_type_symbol
_atom_type_description
_atom_type_scat_dispersion_real
_atom_type_scat_dispersion_imag
_atom_type_scat_source
C C 0.0033 0.0016 'International Tables Vol C Tables 4.2.6.8 and 6.1.1.4'
H H 0.0000 0.0000 'International Tables Vol C Tables 4.2.6.8 and 6.1.1.4'
N N 0.0061 0.0033 'International Tables Vol C Tables 4.2.6.8 and 6.1.1.4'
O O 0.0106 0.0060 'International Tables Vol C Tables 4.2.6.8 and 6.1.1.4'
Mn Mn 0.3368 0.7283 'International Tables Vol C Tables 4.2.6.8 and 6.1.1.4'

loop_
_geom_angle_atom_site_label_1
_geom_angle_atom_site_label_2
_geom_angle_atom_site_label_3
_geom_angle
_geom_angle_site_symmetry_1
_geom_angle_site_symmetry_3
O1 Mn1 N1 92.09(6) . .
O1 Mn1 O3 120.53(6) . 3_644
N1 Mn1 O3 90.36(6) . 3_644
O1 Mn1 O3 157.52(5) . 7_676
N1 Mn1 O3 102.76(6) . 7_676
O3 Mn1 O3 76.69(5) 3_644 7_676
O1 Mn1 O2 58.22(5) . .
N1 Mn1 O2 149.18(6) . .
O3 Mn1 O2 97.75(6) 3_644 .
O3 Mn1 O2 108.03(5) 7_676 .
O1 Mn1 O4 102.50(6) . 7_676
N1 Mn1 O4 109.00(6) . 7_676
O3 Mn1 O4 132.21(5) 3_644 7_676
O3 Mn1 O4 56.87(5) 7_676 7_676
O2 Mn1 O4 87.29(6) . 7_676
O1 Mn1 C7 29.28(6) . .
N1 Mn1 C7 121.11(7) . .
O3 Mn1 C7 112.25(6) 3_644 .
O3 Mn1 C7 134.40(6) 7_676 .
O2 Mn1 C7 28.97(6) . .
O4 Mn1 C7 94.74(6) 7_676 .
O1 Mn1 C8 129.77(6) . 7_676
N1 Mn1 C8 109.22(6) . 7_676
O3 Mn1 C8 104.73(5) 3_644 7_676
O3 Mn1 C8 28.87(5) 7_676 7_676
O2 Mn1 C8 97.42(6) . 7_676
O4 Mn1 C8 28.04(5) 7_676 7_676
C7 Mn1 C8 115.37(6) . 7_676
C7 O1 Mn1 95.10(13) . .
C7 O2 Mn1 85.75(12) . .
C8 O3 Mn1 157.22(12) . 4_565
C8 O3 Mn1 94.70(11) . 8_746
Mn1 O3 Mn1 103.31(5) 4_565 8_746
C8 O4 Mn1 89.20(11) . 8_746
C15 N1 C13 105.07(17) . .
C15 N1 Mn1 125.30(13) . .
C13 N1 Mn1 129.51(15) . .
C15 N2 C14 106.72(18) . .
C15 N2 C16 124.70(19) . .
C14 N2 C16 128.23(19) . .
C2 C1 C6 119.97(18) . .
C2 C1 C7 121.15(18) . .
C6 C1 C7 118.88(17) . .
C1 C2 C3 119.12(18) . .
C1 C2 H2 120.4 . .
C3 C2 H2 120.4 . .
C4 C3 C2 119.94(17) . .
C4 C3 C8 119.43(16) . .
C2 C3 C8 120.57(17) . .
C3 C4 C5 122.11(18) . .
C3 C4 H4 118.9 . .
C5 C4 H4 118.9 . .
C6 C5 C4 117.01(19) . .
C6 C5 C9 123.83(18) . .
C4 C5 C9 119.13(18) . .
C5 C6 C1 121.84(18) . .
C5 C6 H6 119.1 . .
C1 C6 H6 119.1 . .
O2 C7 O1 120.84(18) . .
O2 C7 C1 120.94(18) . .
O1 C7 C1 118.21(18) . .
O2 C7 Mn1 65.28(11) . .
O1 C7 Mn1 55.62(10) . .
C1 C7 Mn1 172.95(15) . .
O4 C8 O3 119.07(17) . .
O4 C8 C3 122.05(17) . .
O3 C8 C3 118.86(16) . .
O4 C8 Mn1 62.76(10) . 8_746
O3 C8 Mn1 56.43(9) . 8_746
C3 C8 Mn1 174.67(13) . 8_746
C12 C9 C10 108.8(2) . .
C12 C9 C11 109.3(2) . .
C10 C9 C11 108.6(2) . .
C12 C9 C5 111.93(19) . .
C10 C9 C5 108.0(2) . .
C11 C9 C5 110.1(2) . .
C9 C10 H10A 109.5 . .
C9 C10 H10B 109.5 . .
H10A C10 H10B 109.5 . .
C9 C10 H10C 109.5 . .
H10A C10 H10C 109.5 . .
H10B C10 H10C 109.5 . .
C9 C11 H11A 109.5 . .
C9 C11 H11B 109.5 . .
H11A C11 H11B 109.5 . .
C9 C11 H11C 109.5 . .
H11A C11 H11C 109.5 . .
H11B C11 H11C 109.5 . .
C9 C12 H12A 109.5 . .
C9 C12 H12B 109.5 . .
H12A C12 H12B 109.5 . .
C9 C12 H12C 109.5 . .
H12A C12 H12C 109.5 . .
H12B C12 H12C 109.5 . .
C14 C13 N1 109.6(2) . .
C14 C13 H13 125.2 . .
N1 C13 H13 125.2 . .
C13 C14 N2 106.7(2) . .
C13 C14 H14 126.7 . .
N2 C14 H14 126.7 . .
N1 C15 N2 111.91(18) . .
N1 C15 H15 124.0 . .
N2 C15 H15 124.0 . .
N2 C16 C17 113.88(18) . .
N2 C16 H16A 108.8 . .
C17 C16 H16A 108.8 . .
N2 C16 H16B 108.8 . .
C17 C16 H16B 108.8 . .
H16A C16 H16B 107.7 . .
C19 C17 C18 118.9(2) . .
C19 C17 C16 119.6(2) . .
C18 C17 C16 121.2(2) . .
C17 C18 C19 120.3(2) . 2_665
C17 C18 H18 119.9 . .
C19 C18 H18 119.9 2_665 .
C17 C19 C18 120.8(2) . 2_665
C17 C19 H19 119.6 . .
C18 C19 H19 119.6 2_665 .

loop_
_geom_bond_atom_site_label_1
_geom_bond_atom_site_label_2
_geom_bond_distance
_geom_bond_site_symmetry_2
Mn1 O1 2.1278(15) .
Mn1 N1 2.1584(16) .
Mn1 O3 2.1590(13) 3_644
Mn1 O3 2.2041(13) 7_676
Mn1 O2 2.3392(15) .
Mn1 O4 2.3444(14) 7_676
Mn1 C7 2.5679(19) .
Mn1 C8 2.6365(18) 7_676
O1 C7 1.261(2) .
O2 C7 1.247(2) .
O3 C8 1.277(2) .
O3 Mn1 2.1590(13) 4_565
O3 Mn1 2.2041(13) 8_746
O4 C8 1.239(2) .
O4 Mn1 2.3444(14) 8_746
N1 C15 1.318(3) .
N1 C13 1.375(3) .
N2 C15 1.335(3) .
N2 C14 1.368(3) .
N2 C16 1.470(3) .
C1 C2 1.388(3) .
C1 C6 1.392(3) .
C1 C7 1.506(3) .
C2 C3 1.393(3) .
C2 H2 0.9300 .
C3 C4 1.381(3) .
C3 C8 1.498(2) .
C4 C5 1.395(3) .
C4 H4 0.9300 .
C5 C6 1.389(3) .
C5 C9 1.531(3) .
C6 H6 0.9300 .
C8 Mn1 2.6365(18) 8_746
C9 C12 1.528(3) .
C9 C10 1.531(4) .
C9 C11 1.528(4) .
C10 H10A 0.9600 .
C10 H10B 0.9600 .
C10 H10C 0.9600 .
C11 H11A 0.9600 .
C11 H11B 0.9600 .
C11 H11C 0.9600 .
C12 H12A 0.9600 .
C12 H12B 0.9600 .
C12 H12C 0.9600 .
C13 C14 1.344(3) .
C13 H13 0.9300 .
C14 H14 0.9300 .
C15 H15 0.9300 .
C16 C17 1.511(3) .
C16 H16A 0.9700 .
C16 H16B 0.9700 .
C17 C19 1.376(3) .
C17 C18 1.378(3) .
C18 C19 1.384(3) 2_665
C18 H18 0.9300 .
C19 C18 1.384(3) 2_665
C19 H19 0.9300 .

loop_
_geom_torsion_atom_site_label_1
_geom_torsion_atom_site_label_2
_geom_torsion_atom_site_label_3
_geom_torsion_atom_site_label_4
_geom_torsion
_geom_torsion_site_symmetry_1
_geom_torsion_site_symmetry_4
N1 Mn1 O1 C7 172.85(13) . .
O3 Mn1 O1 C7 81.20(13) 3_644 .
O3 Mn1 O1 C7 -55.4(2) 7_676 .
O2 Mn1 O1 C7 1.64(11) . .
O4 Mn1 O1 C7 -77.16(13) 7_676 .
C8 Mn1 O1 C7 -69.83(14) 7_676 .
O1 Mn1 O2 C7 -1.65(12) . .
N1 Mn1 O2 C7 -18.98(19) . .
O3 Mn1 O2 C7 -122.90(12) 3_644 .
O3 Mn1 O2 C7 158.64(12) 7_676 .
O4 Mn1 O2 C7 104.85(12) 7_676 .
C8 Mn1 O2 C7 131.05(12) 7_676 .
O1 Mn1 N1 C15 13.41(18) . .
O3 Mn1 N1 C15 133.98(17) 3_644 .
O3 Mn1 N1 C15 -149.59(17) 7_676 .
O2 Mn1 N1 C15 28.1(2) . .
O4 Mn1 N1 C15 -90.56(17) 7_676 .
C7 Mn1 N1 C15 17.5(2) . .
C8 Mn1 N1 C15 -120.27(17) 7_676 .
O1 Mn1 N1 C13 -162.1(2) . .
O3 Mn1 N1 C13 -41.5(2) 3_644 .
O3 Mn1 N1 C13 34.9(2) 7_676 .
O2 Mn1 N1 C13 -147.4(2) . .
O4 Mn1 N1 C13 93.9(2) 7_676 .
C7 Mn1 N1 C13 -158.0(2) . .
C8 Mn1 N1 C13 64.2(2) 7_676 .
C6 C1 C2 C3 -0.5(3) . .
C7 C1 C2 C3 -179.95(17) . .
C1 C2 C3 C4 -0.2(3) . .
C1 C2 C3 C8 176.80(17) . .
C2 C3 C4 C5 1.2(3) . .
C8 C3 C4 C5 -175.83(18) . .
C3 C4 C5 C6 -1.4(3) . .
C3 C4 C5 C9 176.8(2) . .
C4 C5 C6 C1 0.6(3) . .
C9 C5 C6 C1 -177.4(2) . .
C2 C1 C6 C5 0.3(3) . .
C7 C1 C6 C5 179.73(19) . .
Mn1 O2 C7 O1 2.76(19) . .
Mn1 O2 C7 C1 -176.25(17) . .
Mn1 O1 C7 O2 -3.0(2) . .
Mn1 O1 C7 C1 176.00(15) . .
C2 C1 C7 O2 -4.5(3) . .
C6 C1 C7 O2 176.06(19) . .
C2 C1 C7 O1 176.45(18) . .
C6 C1 C7 O1 -3.0(3) . .
O1 Mn1 C7 O2 177.1(2) . .
N1 Mn1 C7 O2 168.78(12) . .
O3 Mn1 C7 O2 64.01(13) 3_644 .
O3 Mn1 C7 O2 -29.00(15) 7_676 .
O4 Mn1 C7 O2 -75.66(12) 7_676 .
C8 Mn1 C7 O2 -55.85(13) 7_676 .
N1 Mn1 C7 O1 -8.35(15) . .
O3 Mn1 C7 O1 -113.11(12) 3_644 .
O3 Mn1 C7 O1 153.87(11) 7_676 .
O2 Mn1 C7 O1 -177.1(2) . .
O4 Mn1 C7 O1 107.22(13) 7_676 .
C8 Mn1 C7 O1 127.02(12) 7_676 .
Mn1 O4 C8 O3 -3.78(18) 8_746 .
Mn1 O4 C8 C3 177.37(16) 8_746 .
Mn1 O3 C8 O4 146.4(3) 4_565 .
Mn1 O3 C8 O4 4.04(19) 8_746 .
Mn1 O3 C8 C3 -34.7(4) 4_565 .
Mn1 O3 C8 C3 -177.08(14) 8_746 .
Mn1 O3 C8 Mn1 142.4(3) 4_565 8_746
C4 C3 C8 O4 178.05(18) . .
C2 C3 C8 O4 1.0(3) . .
C4 C3 C8 O3 -0.8(3) . .
C2 C3 C8 O3 -177.81(17) . .
C6 C5 C9 C12 -0.5(4) . .
C4 C5 C9 C12 -178.5(3) . .
C6 C5 C9 C10 119.3(2) . .
C4 C5 C9 C10 -58.8(3) . .
C6 C5 C9 C11 -122.3(2) . .
C4 C5 C9 C11 59.7(3) . .
C15 N1 C13 C14 0.5(3) . .
Mn1 N1 C13 C14 176.7(2) . .
N1 C13 C14 N2 -0.5(4) . .
C15 N2 C14 C13 0.3(3) . .
C16 N2 C14 C13 173.6(3) . .
C13 N1 C15 N2 -0.3(3) . .
Mn1 N1 C15 N2 -176.71(14) . .
C14 N2 C15 N1 0.0(3) . .
C16 N2 C15 N1 -173.6(2) . .
C15 N2 C16 C17 -153.9(2) . .
C14 N2 C16 C17 33.9(4) . .
N2 C16 C17 C19 -93.1(3) . .
N2 C16 C17 C18 93.0(3) . .
C19 C17 C18 C19 -1.6(3) . 2_665
C16 C17 C18 C19 172.3(2) . 2_665
C18 C17 C19 C18 1.6(3) . 2_665
C16 C17 C19 C18 -172.4(2) . 2_665
